data_4341315
loop_
_publ_author_name
'Kerber, William D.'
'Perez, Kaitlyn A.'
'Ren, Chuqiao'
'Siegler, Maxime A.'

_publ_section_title
;
 Speciation of Ferric Phenoxide Intermediates during the Reduction of
 Iron(III)-\m-Oxo Dimers by Hydroquinone.
;
_journal_issue 21
_journal_name_full 'Inorganic chemistry'
_journal_page_first 11507
_journal_page_last 11516
_journal_paper_doi 10.1021/ic5014347
_journal_volume 53
_journal_year 2014
_chemical_absolute_configuration ad
_chemical_formula_moiety 'C29 H28 Fe N4 O2, Cl O4'
_chemical_formula_sum 'C29 H28 Cl Fe N4 O6'
_chemical_formula_weight 619.85
_chemical_name_systematic
;
 ?
;
_space_group_crystal_system monoclinic
_space_group_IT_number 4
_space_group_name_Hall 'P 2yb'
_space_group_name_H-M_alt 'P 1 21 1'
_symmetry_space_group_name_Hall 'P 2yb'
_symmetry_space_group_name_H-M 'P 1 21 1'
_atom_sites_solution_hydrogens geom
_atom_sites_solution_primary direct
_atom_sites_solution_secondary difmap
_audit_creation_method SHELXL-2013
_cell_angle_alpha 90
_cell_angle_beta 90.4308(15)
_cell_angle_gamma 90
_cell_formula_units_Z 4
_cell_length_a 13.2646(2)
_cell_length_b 15.2234(3)
_cell_length_c 13.7942(3)
_cell_measurement_reflns_used 10032
_cell_measurement_temperature 110(2)
_cell_measurement_theta_max 71.94
_cell_measurement_theta_min 3.18
_cell_volume 2785.42(9)
_computing_cell_refinement
;
CrysAlisPro, Agilent Technologies,
Version 1.171.37.33 (release 27-03-2014 CrysAlis171 .NET)
(compiled Mar 27 2014,17:12:48)
;
_computing_data_collection
;
CrysAlisPro, Agilent Technologies,
Version 1.171.37.33 (release 27-03-2014 CrysAlis171 .NET)
(compiled Mar 27 2014,17:12:48)
;
_computing_data_reduction
;
CrysAlisPro, Agilent Technologies,
Version 1.171.37.33 (release 27-03-2014 CrysAlis171 .NET)
(compiled Mar 27 2014,17:12:48)
;
_computing_molecular_graphics 'SHELXTL v6.10 (Sheldrick, 2008)'
_computing_publication_material 'SHELXTL v6.10 (Sheldrick, 2008)'
_computing_structure_refinement 'SHELXL-2013 (Sheldrick, 2013)'
_computing_structure_solution 'SHELXS-2013 (Sheldrick, 2013)'
_diffrn_ambient_temperature 110(2)
_diffrn_measured_fraction_theta_full 1.000
_diffrn_measured_fraction_theta_max 1.000
_diffrn_measurement_device_type 'SuperNova, Dual, Cu at zero, Atlas'
_diffrn_measurement_method '\w scans'
_diffrn_radiation_monochromator mirror
_diffrn_radiation_source 'SuperNova (Cu) X-ray Source'
_diffrn_radiation_type CuK\a
_diffrn_radiation_wavelength 1.54178
_diffrn_reflns_av_R_equivalents 0.0521
_diffrn_reflns_av_unetI/netI 0.0656
_diffrn_reflns_Laue_measured_fraction_full 1.000
_diffrn_reflns_Laue_measured_fraction_max 1.000
_diffrn_reflns_limit_h_max 16
_diffrn_reflns_limit_h_min -15
_diffrn_reflns_limit_k_max 18
_diffrn_reflns_limit_k_min -18
_diffrn_reflns_limit_l_max 17
_diffrn_reflns_limit_l_min -16
_diffrn_reflns_number 24135
_diffrn_reflns_point_group_measured_fraction_full 0.911
_diffrn_reflns_point_group_measured_fraction_max 0.905
_diffrn_reflns_theta_full 67.679
_diffrn_reflns_theta_max 71.885
_diffrn_reflns_theta_min 3.204
_exptl_absorpt_coefficient_mu 5.655
_exptl_absorpt_correction_T_max 0.848
_exptl_absorpt_correction_T_min 0.262
_exptl_absorpt_correction_type analytical
_exptl_absorpt_process_details
;
CrysAlisPro, Agilent Technologies,
Version 1.171.37.33 (release 27-03-2014 CrysAlis171 .NET)
(compiled Mar 27 2014,17:12:48)
Analytical numeric absorption correction using a multifaceted crystal
            model based on expressions derived by R.C. Clark & J.S. Reid.
(Clark, R. C. & Reid, J. S. (1995). Acta Cryst. A51, 887-897)
Empirical absorption correction using spherical harmonics,
 implemented in SCALE3 ABSPACK scaling algorithm.
;
_exptl_crystal_colour 'dark red'
_exptl_crystal_density_diffrn 1.478
_exptl_crystal_description 'long lath'
_exptl_crystal_F_000 1284
_exptl_crystal_size_max 0.51
_exptl_crystal_size_mid 0.07
_exptl_crystal_size_min 0.03
_refine_diff_density_max 0.995
_refine_diff_density_min -0.486
_refine_diff_density_rms 0.095
_refine_ls_abs_structure_details
;
 Flack x determined using 3519 quotients [(I+)-(I-)]/[(I+)+(I-)]
 (Parsons and Flack (2004), Acta Cryst. A60, s61).
;
_refine_ls_abs_structure_Flack -0.004(4)
_refine_ls_extinction_method none
_refine_ls_goodness_of_fit_ref 1.037
_refine_ls_hydrogen_treatment constr
_refine_ls_matrix_type full
_refine_ls_number_parameters 924
_refine_ls_number_reflns 9907
_refine_ls_number_restraints 962
_refine_ls_restrained_S_all 1.058
_refine_ls_R_factor_all 0.0647
_refine_ls_R_factor_gt 0.0599
_refine_ls_shift/su_max 0.000
_refine_ls_shift/su_mean 0.000
_refine_ls_structure_factor_coef Fsqd
_refine_ls_weighting_details
;
 w=1/[\s^2^(Fo^2^)+(0.1110P)^2^+1.3184P]
 where P=(Fo^2^+2Fc^2^)/3
;
_refine_ls_weighting_scheme calc
_refine_ls_wR_factor_gt 0.1604
_refine_ls_wR_factor_ref 0.1669
_reflns_Friedel_coverage 0.742
_reflns_Friedel_fraction_full 0.816
_reflns_Friedel_fraction_max 0.803
_reflns_number_gt 9216
_reflns_number_total 9907
_reflns_threshold_expression 'I > 2\s(I)'
_cod_data_source_file ic5014347_si_002.cif
_cod_data_source_block 6
_cod_depositor_comments 'Adding full bibliography for 4341315.cif.'
_cod_database_code 4341315
_shelx_space_group_comment
;
The symmetry employed for this shelxl refinement is uniquely defined
by the following loop, which should always be used as a source of
symmetry information in preference to the above space-group names.
They are only intended as comments.
;
_shelxl_version_number 2013-2

loop_
_space_group_symop_operation_xyz
'x, y, z'
'-x, y+1/2, -z'

loop_
_atom_site_label
_atom_site_type_symbol
_atom_site_fract_x
_atom_site_fract_y
_atom_site_fract_z
_atom_site_U_iso_or_equiv
_atom_site_adp_type
_atom_site_occupancy
_atom_site_site_symmetry_order
_atom_site_calc_flag
_atom_site_refinement_flags_posn
_atom_site_refinement_flags_adp
_atom_site_refinement_flags_occupancy
_atom_site_disorder_assembly
_atom_site_disorder_group
Fe1 Fe 0.90984(6) 0.9158(2) 0.06363(6) 0.0254(2) Uani 1 1 d . . . . .
C1A C 1.0714(5) 0.8547(5) -0.0841(5) 0.0325(13) Uani 1 1 d . . . . .
H1A H 1.1148 0.8518 -0.0291 0.039 Uiso 1 1 calc R U . . .
C2A C 1.1087(5) 0.8337(5) -0.1733(6) 0.0411(16) Uani 1 1 d . . . . .
H2A H 1.1774 0.8171 -0.1800 0.049 Uiso 1 1 calc R U . . .
C3A C 1.0452(6) 0.8369(6) -0.2548(6) 0.0456(17) Uani 1 1 d . . . . .
H3A H 1.0699 0.8222 -0.3173 0.055 Uiso 1 1 calc R U . . .
C4A C 0.9454(6) 0.8619(6) -0.2424(5) 0.0407(15) Uani 1 1 d . . . . .
H4A H 0.9003 0.8641 -0.2961 0.049 Uiso 1 1 calc R U . . .
C5A C 0.9129(5) 0.8835(5) -0.1503(4) 0.0305(12) Uani 1 1 d . . . . .
C6A C 0.8097(5) 0.9202(6) -0.1316(4) 0.0367(14) Uani 1 1 d . . . . .
H6A1 H 0.8115 0.9849 -0.1383 0.044 Uiso 1 1 calc R U . . .
H6A2 H 0.7617 0.8969 -0.1805 0.044 Uiso 1 1 calc R U . . .
C7A C 0.6999(4) 0.9616(5) 0.0033(5) 0.0338(13) Uani 1 1 d . . . . .
H7A1 H 0.6323 0.9479 -0.0237 0.041 Uiso 1 1 calc R U . . .
H7A2 H 0.7188 1.0213 -0.0184 0.041 Uiso 1 1 calc R U . . .
C8A C 0.6965(5) 0.9588(5) 0.1123(5) 0.0329(13) Uani 1 1 d . . . . .
C9A C 0.6130(5) 0.9849(6) 0.1640(6) 0.0429(16) Uani 1 1 d . . . . .
H9A H 0.5535 1.0034 0.1310 0.051 Uiso 1 1 calc R U . . .
C10A C 0.6167(6) 0.9837(6) 0.2637(6) 0.0483(19) Uani 1 1 d . . . . .
H10A H 0.5607 1.0034 0.3003 0.058 Uiso 1 1 calc R U . . .
C11A C 0.7039(7) 0.9532(6) 0.3107(5) 0.0435(17) Uani 1 1 d . . . . .
H11A H 0.7077 0.9507 0.3794 0.052 Uiso 1 1 calc R U . . .
C12A C 0.7846(6) 0.9267(5) 0.2546(5) 0.0383(14) Uani 1 1 d . . . . .
H12A H 0.8435 0.9047 0.2858 0.046 Uiso 1 1 calc R U . . .
C13A C 0.7334(5) 0.8071(6) -0.0273(5) 0.0391(15) Uani 1 1 d . . . . .
H13A H 0.7155 0.7866 -0.0933 0.047 Uiso 1 1 calc R U . . .
H13B H 0.6709 0.8082 0.0114 0.047 Uiso 1 1 calc R U . . .
C14A C 0.8064(5) 0.7427(5) 0.0180(4) 0.0325(13) Uani 1 1 d . . . . .
C15A C 0.7949(7) 0.6524(6) 0.0043(6) 0.052(2) Uani 1 1 d . . . . .
H15A H 0.7427 0.6305 -0.0365 0.062 Uiso 1 1 calc R U . . .
C16A C 0.8601(8) 0.5951(6) 0.0505(6) 0.056(2) Uani 1 1 d . . . . .
H16A H 0.8542 0.5335 0.0409 0.068 Uiso 1 1 calc R U . . .
C17A C 0.9335(6) 0.6286(6) 0.1103(6) 0.0442(16) Uani 1 1 d . . . . .
H17A H 0.9791 0.5906 0.1433 0.053 Uiso 1 1 calc R U . . .
C18A C 0.9400(5) 0.7195(5) 0.1220(6) 0.0388(15) Uani 1 1 d . . . . .
H18A H 0.9896 0.7429 0.1648 0.047 Uiso 1 1 calc R U . . .
O1A O 1.0217(3) 0.9004(4) 0.1484(3) 0.0353(10) Uani 1 1 d D . . . .
C19A C 1.0767(5) 0.9645(5) 0.1893(5) 0.0374(15) Uani 1 1 d D . . . .
C20A C 1.0293(6) 1.0265(6) 0.2541(6) 0.0466(17) Uani 1 1 d D . . . .
H20A H 0.9599 1.0201 0.2691 0.056 Uiso 1 1 calc R U . . .
C21A C 1.0828(6) 1.0940(5) 0.2939(6) 0.0440(16) Uani 1 1 d D . . . .
H21A H 1.0506 1.1333 0.3374 0.053 Uiso 1 1 calc R U . . .
C22A C 1.1832(5) 1.1061(5) 0.2720(5) 0.0393(15) Uani 1 1 d D . . . .
C23A C 1.2406(6) 1.1791(6) 0.3103(6) 0.0458(17) Uani 1 1 d D . . . .
H23A H 1.2089 1.2200 0.3523 0.055 Uiso 1 1 calc R U . . .
C24A C 1.3387(6) 1.1902(6) 0.2873(6) 0.0458(18) Uani 1 1 d D . . . .
H24A H 1.3748 1.2394 0.3120 0.055 Uiso 1 1 calc R U . . .
C25A C 1.3879(6) 1.1286(6) 0.2264(6) 0.0492(18) Uani 1 1 d D . . . .
H25A H 1.4571 1.1363 0.2113 0.059 Uiso 1 1 calc R U . . .
C26A C 1.3360(5) 1.0582(6) 0.1893(6) 0.0426(16) Uani 1 1 d D . . . .
H26A H 1.3690 1.0174 0.1481 0.051 Uiso 1 1 calc R U . . .
C27A C 1.2346(5) 1.0465(5) 0.2122(5) 0.0378(15) Uani 1 1 d D . . . .
C28A C 1.1769(5) 0.9750(5) 0.1711(5) 0.0397(15) Uani 1 1 d D . . . .
H28A H 1.2097 0.9341 0.1300 0.048 Uiso 1 1 calc R U . . .
O2A O 0.9129(4) 1.0329(4) 0.0327(3) 0.0335(9) Uani 1 1 d . . . . .
C29A C 0.8892(7) 1.1165(5) 0.0673(6) 0.0444(17) Uani 1 1 d . . . . .
H29A H 0.8307 1.1127 0.1100 0.067 Uiso 1 1 calc R U . . .
H29B H 0.8734 1.1553 0.0125 0.067 Uiso 1 1 calc R U . . .
H29C H 0.9469 1.1402 0.1036 0.067 Uiso 1 1 calc R U . . .
N1A N 0.9749(4) 0.8794(4) -0.0723(4) 0.0285(10) Uani 1 1 d . . . . .
N2A N 0.7743(3) 0.8969(5) -0.0334(3) 0.0293(10) Uani 1 1 d . . . . .
N3A N 0.7818(4) 0.9312(4) 0.1566(4) 0.0315(11) Uani 1 1 d . . . . .
N4A N 0.8786(4) 0.7746(4) 0.0749(4) 0.0319(11) Uani 1 1 d . . . . .
Fe2 Fe 0.46099(6) 0.8934(2) 0.53082(6) 0.0227(2) Uani 1 1 d . . . . .
C1B C 0.6233(5) 0.7702(4) 0.4416(5) 0.0288(12) Uani 1 1 d . . . . .
H1B H 0.6532 0.7717 0.5044 0.035 Uiso 1 1 calc R U . . .
C2B C 0.6741(5) 0.7278(5) 0.3665(6) 0.0382(15) Uani 1 1 d . . . . .
H2B H 0.7377 0.7008 0.3776 0.046 Uiso 1 1 calc R U . . .
C3B C 0.6297(6) 0.7263(6) 0.2761(6) 0.0429(16) Uani 1 1 d . . . . .
H3B H 0.6624 0.6977 0.2239 0.052 Uiso 1 1 calc R U . . .
C4B C 0.5371(5) 0.7666(5) 0.2613(5) 0.0383(14) Uani 1 1 d . . . . .
H4B H 0.5058 0.7660 0.1991 0.046 Uiso 1 1 calc R U . . .
C5B C 0.4911(5) 0.8079(5) 0.3391(5) 0.0305(12) Uani 1 1 d . . . . .
C6B C 0.3942(5) 0.8581(5) 0.3273(4) 0.0333(13) Uani 1 1 d . . . . .
H6B1 H 0.4087 0.9180 0.3030 0.040 Uiso 1 1 calc R U . . .
H6B2 H 0.3503 0.8282 0.2793 0.040 Uiso 1 1 calc R U . . .
C7B C 0.2709(5) 0.9391(5) 0.4237(5) 0.0350(14) Uani 1 1 d . . . . .
H7B1 H 0.2064 0.9220 0.3923 0.042 Uiso 1 1 calc R U . . .
H7B2 H 0.2997 0.9887 0.3866 0.042 Uiso 1 1 calc R U . . .
C8B C 0.2513(5) 0.9680(5) 0.5271(5) 0.0317(13) Uani 1 1 d . . . . .
C9B C 0.1614(5) 1.0054(6) 0.5557(6) 0.0440(16) Uani 1 1 d . . . . .
H9B H 0.1073 1.0120 0.5108 0.053 Uiso 1 1 calc R U . . .
C10B C 0.1513(6) 1.0332(6) 0.6505(6) 0.0453(17) Uani 1 1 d . . . . .
H10B H 0.0908 1.0604 0.6714 0.054 Uiso 1 1 calc R U . . .
C11B C 0.2310(6) 1.0208(5) 0.7144(6) 0.0400(15) Uani 1 1 d . . . . .
H11B H 0.2252 1.0382 0.7803 0.048 Uiso 1 1 calc R U . . .
C12B C 0.3188(5) 0.9830(5) 0.6816(5) 0.0328(13) Uani 1 1 d . . . . .
H12B H 0.3734 0.9743 0.7256 0.039 Uiso 1 1 calc R U . . .
C13B C 0.2909(5) 0.7794(5) 0.4437(5) 0.0344(13) Uani 1 1 d . . . . .
H13C H 0.3209 0.7327 0.4030 0.041 Uiso 1 1 calc R U . . .
H13D H 0.2187 0.7842 0.4259 0.041 Uiso 1 1 calc R U . . .
C14B C 0.2997(4) 0.7528(5) 0.5489(5) 0.0295(12) Uani 1 1 d . . . . .
C15B C 0.2292(5) 0.6978(5) 0.5914(6) 0.0384(15) Uani 1 1 d . . . . .
H15B H 0.1727 0.6772 0.5552 0.046 Uiso 1 1 calc R U . . .
C16B C 0.2423(6) 0.6742(5) 0.6848(6) 0.0396(15) Uani 1 1 d . . . . .
H16B H 0.1945 0.6368 0.7150 0.048 Uiso 1 1 calc R U . . .
C17B C 0.3247(5) 0.7039(5) 0.7371(5) 0.0367(14) Uani 1 1 d . . . . .
H17B H 0.3350 0.6869 0.8027 0.044 Uiso 1 1 calc R U . . .
C18B C 0.3913(5) 0.7588(5) 0.6914(5) 0.0286(12) Uani 1 1 d . . . . .
H18B H 0.4472 0.7810 0.7272 0.034 Uiso 1 1 calc R U . . .
O1B O 0.5510(3) 0.8897(3) 0.6390(3) 0.0326(9) Uani 0.432(14) 1 d D U P A 1
C19B C 0.6236(9) 0.9508(5) 0.6523(8) 0.031(3) Uani 0.432(14) 1 d D U P A 1
C20B C 0.7128(11) 0.9506(10) 0.5954(11) 0.032(3) Uani 0.432(14) 1 d D U P A 1
H20B H 0.7216 0.9069 0.5471 0.039 Uiso 0.432(14) 1 calc R U P A 1
C21B C 0.7861(13) 1.0130(11) 0.6098(13) 0.037(3) Uani 0.432(14) 1 d D U P A 1
H21B H 0.8449 1.0110 0.5709 0.044 Uiso 0.432(14) 1 calc R U P A 1
C22B C 0.7778(12) 1.0784(10) 0.6783(12) 0.038(3) Uani 0.432(14) 1 d D U P A 1
C23B C 0.8543(14) 1.1439(11) 0.6931(14) 0.049(3) Uani 0.432(14) 1 d D U P A 1
H23B H 0.9141 1.1444 0.6557 0.059 Uiso 0.432(14) 1 calc R U P A 1
C24B C 0.8376(15) 1.2048(12) 0.7627(14) 0.053(3) Uani 0.432(14) 1 d D U P A 1
H24B H 0.8879 1.2483 0.7724 0.064 Uiso 0.432(14) 1 calc R U P A 1
C25B C 0.7514(16) 1.2088(11) 0.8219(14) 0.052(3) Uani 0.432(14) 1 d D U P A 1
H25B H 0.7433 1.2528 0.8700 0.062 Uiso 0.432(14) 1 calc R U P A 1
C26B C 0.6801(15) 1.1452(10) 0.8056(13) 0.050(3) Uani 0.432(14) 1 d D U P A 1
H26B H 0.6210 1.1459 0.8440 0.059 Uiso 0.432(14) 1 calc R U P A 1
C27B C 0.6895(13) 1.0808(9) 0.7370(11) 0.036(3) Uani 0.432(14) 1 d D U P A 1
C28B C 0.6133(13) 1.0151(9) 0.7218(10) 0.033(3) Uani 0.432(14) 1 d D U P A 1
H28B H 0.5545 1.0160 0.7606 0.039 Uiso 0.432(14) 1 calc R U P A 1
O1' O 0.5510(3) 0.8897(3) 0.6390(3) 0.0326(9) Uani 0.568(14) 1 d D U P A 2
C19' C 0.6151(8) 0.9554(5) 0.6648(7) 0.031(2) Uani 0.568(14) 1 d D U P A 2
C20' C 0.7070(9) 0.9674(8) 0.6138(9) 0.036(3) Uani 0.568(14) 1 d D U P A 2
H20' H 0.7219 0.9287 0.5618 0.043 Uiso 0.568(14) 1 calc R U P A 2
C21' C 0.7752(10) 1.0326(9) 0.6365(10) 0.035(3) Uani 0.568(14) 1 d D U P A 2
H21' H 0.8358 1.0384 0.6007 0.042 Uiso 0.568(14) 1 calc R U P A 2
C22' C 0.7546(10) 1.0899(7) 0.7120(10) 0.039(2) Uani 0.568(14) 1 d D U P A 2
C23' C 0.8241(11) 1.1570(8) 0.7353(11) 0.043(3) Uani 0.568(14) 1 d D U P A 2
H23' H 0.8845 1.1626 0.6993 0.052 Uiso 0.568(14) 1 calc R U P A 2
C24' C 0.8056(12) 1.2123(9) 0.8073(12) 0.053(3) Uani 0.568(14) 1 d D U P A 2
H24' H 0.8526 1.2574 0.8225 0.064 Uiso 0.568(14) 1 calc R U P A 2
C25' C 0.7154(13) 1.2042(10) 0.8618(12) 0.058(3) Uani 0.568(14) 1 d D U P A 2
H25' H 0.7017 1.2434 0.9136 0.070 Uiso 0.568(14) 1 calc R U P A 2
C26' C 0.6492(12) 1.1391(9) 0.8382(11) 0.049(3) Uani 0.568(14) 1 d D U P A 2
H26' H 0.5891 1.1343 0.8749 0.059 Uiso 0.568(14) 1 calc R U P A 2
C27' C 0.6641(10) 1.0804(7) 0.7649(9) 0.037(2) Uani 0.568(14) 1 d D U P A 2
C28' C 0.5944(11) 1.0120(7) 0.7407(9) 0.034(3) Uani 0.568(14) 1 d D U P A 2
H28' H 0.5341 1.0054 0.7766 0.041 Uiso 0.568(14) 1 calc R U P A 2
O2B O 0.4997(3) 0.9915(4) 0.4628(3) 0.0297(9) Uani 1 1 d . . . . .
C29B C 0.5079(6) 1.0801(5) 0.4866(6) 0.0403(15) Uani 1 1 d . . . . .
H29D H 0.4900 1.0885 0.5548 0.060 Uiso 1 1 calc R U . . .
H29E H 0.4620 1.1145 0.4455 0.060 Uiso 1 1 calc R U . . .
H29F H 0.5773 1.0998 0.4764 0.060 Uiso 1 1 calc R U . . .
N1B N 0.5334(4) 0.8088(4) 0.4273(4) 0.0280(10) Uani 1 1 d . . . . .
N2B N 0.3415(4) 0.8639(4) 0.4220(4) 0.0288(11) Uani 1 1 d . . . . .
N3B N 0.3287(4) 0.9584(4) 0.5894(4) 0.0288(10) Uani 1 1 d . . . . .
N4B N 0.3805(4) 0.7825(4) 0.5979(4) 0.0255(10) Uani 1 1 d . . . . .
Cl1 Cl 0.9599(4) 0.7845(4) 0.4558(4) 0.0409(11) Uani 0.640(11) 1 d D U P B 1
O3A O 0.8747(6) 0.8156(9) 0.5060(8) 0.079(4) Uani 0.640(11) 1 d D U P B 1
O4A O 0.9374(9) 0.7758(9) 0.3564(6) 0.070(3) Uani 0.640(11) 1 d D U P B 1
O5A O 0.9833(9) 0.6977(7) 0.4923(10) 0.093(4) Uani 0.640(11) 1 d D U P B 1
O6A O 1.0450(7) 0.8372(8) 0.4731(9) 0.081(4) Uani 0.640(11) 1 d D U P B 1
Cl1C Cl 0.9555(9) 0.8146(9) 0.4550(10) 0.066(3) Uani 0.360(11) 1 d D U P B 2
O3C O 0.890(2) 0.879(2) 0.469(2) 0.111(7) Uani 0.360(11) 1 d D U P B 2
O4C O 0.921(2) 0.7458(17) 0.388(2) 0.088(6) Uani 0.360(11) 1 d D U P B 2
O5C O 1.0269(18) 0.784(2) 0.5242(17) 0.091(6) Uani 0.360(11) 1 d D U P B 2
O6C O 1.0204(18) 0.856(2) 0.3818(18) 0.101(6) Uani 0.360(11) 1 d D U P B 2
Cl2 Cl 0.5976(4) 0.3886(6) 0.0405(4) 0.0680(17) Uani 0.589(12) 1 d D U P C 1
O3B O 0.5674(16) 0.3791(16) -0.0554(11) 0.071(5) Uani 0.589(12) 1 d D U P C 1
O4B O 0.5232(15) 0.3477(17) 0.1028(15) 0.098(5) Uani 0.589(12) 1 d D U P C 1
O5B O 0.6821(11) 0.3317(15) 0.0567(13) 0.103(5) Uani 0.589(12) 1 d D U P C 1
O6B O 0.6004(19) 0.4789(13) 0.0669(15) 0.136(6) Uani 0.589(12) 1 d D U P C 1
Cl2D Cl 0.5850(8) 0.3420(9) 0.0362(6) 0.080(2) Uani 0.411(12) 1 d D U P C 2
O3D O 0.541(2) 0.364(2) -0.0513(15) 0.072(7) Uani 0.411(12) 1 d D U P C 2
O4D O 0.532(2) 0.381(2) 0.1149(19) 0.089(6) Uani 0.411(12) 1 d D U P C 2
O5D O 0.6822(16) 0.383(2) 0.043(2) 0.101(6) Uani 0.411(12) 1 d D U P C 2
O6D O 0.571(2) 0.2504(15) 0.049(2) 0.125(7) Uani 0.411(12) 1 d D U P C 2

loop_
_atom_site_aniso_label
_atom_site_aniso_U_11
_atom_site_aniso_U_22
_atom_site_aniso_U_33
_atom_site_aniso_U_23
_atom_site_aniso_U_13
_atom_site_aniso_U_12
Fe1 0.0227(4) 0.0243(5) 0.0292(4) 0.0018(3) -0.0070(3) 0.0018(3)
C1A 0.026(3) 0.021(3) 0.050(4) 0.004(3) -0.002(3) 0.002(2)
C2A 0.034(3) 0.028(3) 0.062(4) -0.002(3) 0.010(3) 0.002(3)
C3A 0.047(4) 0.041(4) 0.049(4) -0.001(3) 0.016(3) 0.002(3)
C4A 0.046(4) 0.039(4) 0.037(3) -0.001(3) 0.004(3) 0.013(3)
C5A 0.031(3) 0.030(3) 0.031(3) 0.003(2) 0.000(2) 0.007(2)
C6A 0.034(3) 0.051(4) 0.025(3) 0.006(3) -0.007(2) 0.015(3)
C7A 0.025(3) 0.043(4) 0.033(3) 0.000(3) -0.005(2) 0.010(3)
C8A 0.030(3) 0.032(3) 0.037(3) 0.000(3) -0.001(2) 0.000(2)
C9A 0.029(3) 0.046(4) 0.053(4) -0.008(3) 0.005(3) -0.004(3)
C10A 0.042(4) 0.050(5) 0.053(4) -0.009(4) 0.018(3) -0.012(3)
C11A 0.060(4) 0.036(4) 0.034(3) -0.004(3) 0.009(3) -0.019(3)
C12A 0.052(4) 0.032(3) 0.032(3) 0.001(3) -0.006(3) -0.007(3)
C13A 0.033(3) 0.044(4) 0.040(3) -0.008(3) -0.012(3) -0.003(3)
C14A 0.036(3) 0.034(3) 0.027(3) -0.003(2) -0.001(2) -0.003(3)
C15A 0.073(5) 0.038(4) 0.044(4) -0.012(3) -0.020(4) -0.004(4)
C16A 0.094(7) 0.027(4) 0.048(4) -0.011(3) -0.006(4) 0.003(4)
C17A 0.054(4) 0.032(4) 0.047(4) 0.006(3) 0.004(3) 0.007(3)
C18A 0.036(3) 0.030(3) 0.049(4) 0.006(3) -0.011(3) 0.001(3)
O1A 0.032(2) 0.028(2) 0.046(2) 0.003(2) -0.0179(18) -0.0044(18)
C19A 0.038(3) 0.036(4) 0.038(3) 0.009(3) -0.018(3) -0.003(3)
C20A 0.036(4) 0.047(4) 0.056(4) -0.002(4) -0.007(3) 0.004(3)
C21A 0.045(4) 0.037(4) 0.050(4) -0.002(3) 0.000(3) 0.012(3)
C22A 0.040(3) 0.041(4) 0.036(3) 0.002(3) -0.005(3) 0.013(3)
C23A 0.045(4) 0.044(4) 0.049(4) 0.001(3) -0.016(3) -0.004(3)
C24A 0.047(4) 0.038(4) 0.052(4) -0.004(3) -0.026(3) -0.008(3)
C25A 0.038(4) 0.054(5) 0.055(4) -0.005(4) -0.012(3) -0.004(3)
C26A 0.033(3) 0.053(5) 0.042(4) -0.003(3) -0.007(3) -0.001(3)
C27A 0.037(3) 0.044(4) 0.033(3) 0.005(3) -0.005(3) 0.014(3)
C28A 0.040(3) 0.041(4) 0.038(3) 0.001(3) -0.013(3) 0.000(3)
O2A 0.037(2) 0.026(2) 0.038(2) 0.0016(18) 0.0009(18) 0.0042(18)
C29A 0.061(4) 0.030(4) 0.042(4) -0.002(3) 0.001(3) 0.009(3)
N1A 0.027(2) 0.021(2) 0.037(3) 0.001(2) -0.0044(19) 0.0031(19)
N2A 0.023(2) 0.037(3) 0.028(2) 0.002(2) -0.0066(17) 0.005(2)
N3A 0.031(2) 0.033(3) 0.031(2) 0.002(2) -0.0058(19) 0.000(2)
N4A 0.028(2) 0.029(3) 0.038(3) 0.005(2) -0.003(2) -0.002(2)
Fe2 0.0205(4) 0.0207(4) 0.0268(4) 0.0000(3) -0.0055(3) 0.0014(3)
C1B 0.030(3) 0.020(3) 0.037(3) -0.002(2) -0.003(2) 0.002(2)
C2B 0.036(3) 0.026(3) 0.052(4) -0.006(3) 0.003(3) 0.009(3)
C3B 0.045(4) 0.035(4) 0.049(4) -0.009(3) 0.009(3) 0.004(3)
C4B 0.039(3) 0.037(4) 0.038(3) -0.010(3) -0.001(3) -0.002(3)
C5B 0.031(3) 0.027(3) 0.033(3) -0.005(2) -0.004(2) -0.002(2)
C6B 0.030(3) 0.042(4) 0.027(3) 0.001(3) -0.008(2) 0.003(3)
C7B 0.024(3) 0.044(4) 0.037(3) 0.006(3) -0.007(2) 0.007(3)
C8B 0.026(3) 0.029(3) 0.041(3) 0.005(3) -0.002(2) 0.005(2)
C9B 0.030(3) 0.042(4) 0.060(4) 0.005(3) -0.002(3) 0.007(3)
C10B 0.034(3) 0.039(4) 0.063(5) -0.003(3) 0.014(3) 0.007(3)
C11B 0.039(3) 0.034(4) 0.047(4) -0.006(3) 0.011(3) -0.001(3)
C12B 0.034(3) 0.027(3) 0.038(3) -0.002(2) 0.006(2) -0.004(2)
C13B 0.028(3) 0.033(3) 0.042(3) -0.008(3) -0.009(2) -0.005(2)
C14B 0.023(3) 0.022(3) 0.043(3) -0.005(2) -0.003(2) 0.002(2)
C15B 0.031(3) 0.032(3) 0.053(4) -0.005(3) 0.001(3) -0.005(3)
C16B 0.037(3) 0.026(3) 0.056(4) 0.000(3) 0.011(3) -0.002(3)
C17B 0.038(3) 0.030(3) 0.042(3) 0.002(3) 0.005(3) 0.002(3)
C18B 0.029(3) 0.023(3) 0.033(3) 0.002(2) -0.002(2) 0.004(2)
O1B 0.0343(19) 0.029(2) 0.0346(19) 0.0020(18) -0.0118(16) -0.0047(18)
C19B 0.032(4) 0.029(4) 0.031(4) 0.000(4) -0.012(4) 0.001(4)
C20B 0.034(5) 0.029(5) 0.033(5) 0.000(5) -0.011(4) -0.002(4)
C21B 0.036(5) 0.035(6) 0.039(6) 0.005(5) -0.009(5) -0.001(5)
C22B 0.039(5) 0.034(5) 0.040(5) 0.006(5) -0.018(4) 0.001(4)
C23B 0.051(6) 0.045(5) 0.050(6) 0.010(5) -0.024(5) 0.009(5)
C24B 0.055(6) 0.047(6) 0.058(6) 0.003(6) -0.027(6) 0.001(6)
C25B 0.054(6) 0.043(5) 0.058(6) 0.003(5) -0.016(5) 0.007(5)
C26B 0.055(5) 0.040(5) 0.054(5) 0.001(5) -0.014(5) 0.003(5)
C27B 0.041(5) 0.030(4) 0.038(5) 0.004(4) -0.015(4) 0.001(4)
C28B 0.031(5) 0.030(5) 0.037(5) 0.001(5) -0.009(5) 0.003(4)
O1' 0.0343(19) 0.029(2) 0.0346(19) 0.0020(18) -0.0118(16) -0.0047(18)
C19' 0.031(4) 0.030(4) 0.032(4) 0.004(4) -0.018(4) -0.004(4)
C20' 0.038(4) 0.037(5) 0.031(5) 0.001(4) -0.014(4) -0.003(4)
C21' 0.038(4) 0.034(5) 0.033(5) 0.006(4) -0.015(4) -0.005(4)
C22' 0.042(4) 0.030(4) 0.044(5) 0.006(4) -0.021(4) 0.003(4)
C23' 0.046(5) 0.034(5) 0.050(5) -0.001(4) -0.025(4) 0.000(4)
C24' 0.050(5) 0.045(5) 0.064(6) -0.003(5) -0.017(5) 0.004(5)
C25' 0.056(6) 0.051(5) 0.067(6) -0.004(5) -0.017(5) 0.007(5)
C26' 0.053(5) 0.041(5) 0.054(5) -0.002(5) -0.015(5) 0.005(5)
C27' 0.042(5) 0.029(4) 0.039(5) 0.001(4) -0.020(4) 0.006(4)
C28' 0.037(5) 0.029(4) 0.037(5) -0.003(4) -0.017(4) 0.003(4)
O2B 0.029(2) 0.025(2) 0.035(2) 0.0014(17) 0.0000(17) 0.0011(16)
C29B 0.051(4) 0.023(3) 0.046(4) 0.001(3) -0.002(3) 0.001(3)
N1B 0.028(2) 0.023(2) 0.033(3) -0.007(2) -0.0005(19) 0.0014(19)
N2B 0.024(2) 0.030(3) 0.032(2) -0.001(2) -0.0074(19) 0.000(2)
N3B 0.028(2) 0.025(2) 0.034(2) 0.003(2) -0.0006(19) 0.003(2)
N4B 0.025(2) 0.018(2) 0.033(2) -0.0001(19) -0.0035(18) -0.0010(18)
Cl1 0.0315(16) 0.054(3) 0.0371(17) 0.0060(18) -0.0052(12) -0.0085(17)
O3A 0.034(5) 0.116(10) 0.087(8) -0.016(7) 0.016(5) -0.006(6)
O4A 0.062(6) 0.103(9) 0.045(5) 0.016(6) -0.008(5) 0.012(6)
O5A 0.088(8) 0.088(8) 0.104(8) 0.036(7) -0.022(7) -0.012(7)
O6A 0.045(5) 0.081(8) 0.115(9) -0.005(7) -0.006(6) -0.028(5)
Cl1C 0.047(4) 0.088(7) 0.062(4) 0.040(5) -0.026(3) -0.020(4)
O3C 0.087(12) 0.135(15) 0.110(13) 0.010(13) -0.007(11) 0.035(12)
O4C 0.074(10) 0.105(12) 0.084(12) 0.001(11) -0.025(10) -0.033(10)
O5C 0.079(10) 0.111(12) 0.084(10) 0.016(10) -0.043(9) -0.002(10)
O6C 0.086(11) 0.109(12) 0.107(12) 0.029(11) -0.015(10) -0.017(10)
Cl2 0.053(2) 0.102(5) 0.048(2) 0.017(3) -0.0145(15) -0.022(3)
O3B 0.073(10) 0.081(10) 0.060(7) 0.028(6) -0.031(6) -0.019(8)
O4B 0.075(8) 0.147(13) 0.071(9) 0.030(10) -0.004(7) -0.005(10)
O5B 0.051(6) 0.170(13) 0.087(8) 0.047(9) -0.031(6) 0.004(8)
O6B 0.161(13) 0.145(14) 0.101(11) 0.003(11) 0.005(11) -0.045(12)
Cl2D 0.071(4) 0.110(6) 0.057(3) 0.019(4) -0.029(3) -0.002(4)
O3D 0.067(13) 0.087(13) 0.061(10) -0.006(9) -0.028(8) -0.018(11)
O4D 0.085(11) 0.122(14) 0.062(9) -0.010(10) 0.004(9) -0.015(11)
O5D 0.067(10) 0.145(14) 0.092(11) 0.015(12) -0.008(9) -0.002(12)
O6D 0.115(13) 0.156(15) 0.105(12) 0.035(13) -0.036(11) -0.014(13)

loop_
_atom_type_symbol
_atom_type_description
_atom_type_scat_dispersion_real
_atom_type_scat_dispersion_imag
_atom_type_scat_source
C C 0.0181 0.0091 'International Tables Vol C Tables 4.2.6.8 and 6.1.1.4'
H H 0.0000 0.0000 'International Tables Vol C Tables 4.2.6.8 and 6.1.1.4'
N N 0.0311 0.0180 'International Tables Vol C Tables 4.2.6.8 and 6.1.1.4'
O O 0.0492 0.0322 'International Tables Vol C Tables 4.2.6.8 and 6.1.1.4'
Cl Cl 0.3639 0.7018 'International Tables Vol C Tables 4.2.6.8 and 6.1.1.4'
Fe Fe -1.1336 3.1974 'International Tables Vol C Tables 4.2.6.8 and 6.1.1.4'

loop_
_geom_angle_atom_site_label_1
_geom_angle_atom_site_label_2
_geom_angle_atom_site_label_3
_geom_angle
O2A Fe1 O1A 104.2(2)
O2A Fe1 N1A 92.2(2)
O1A Fe1 N1A 100.9(2)
O2A Fe1 N3A 93.0(2)
O1A Fe1 N3A 105.3(2)
N1A Fe1 N3A 151.13(19)
O2A Fe1 N4A 166.7(2)
O1A Fe1 N4A 89.0(2)
N1A Fe1 N4A 83.5(2)
N3A Fe1 N4A 85.1(2)
O2A Fe1 N2A 90.3(2)
O1A Fe1 N2A 165.5(2)
N1A Fe1 N2A 76.80(19)
N3A Fe1 N2A 74.80(19)
N4A Fe1 N2A 76.5(2)
N1A C1A C2A 121.7(6)
N1A C1A H1A 119.2
C2A C1A H1A 119.2
C1A C2A C3A 119.7(7)
C1A C2A H2A 120.2
C3A C2A H2A 120.2
C4A C3A C2A 118.5(7)
C4A C3A H3A 120.7
C2A C3A H3A 120.7
C5A C4A C3A 118.9(7)
C5A C4A H4A 120.6
C3A C4A H4A 120.6
N1A C5A C4A 121.9(6)
N1A C5A C6A 115.5(5)
C4A C5A C6A 122.5(6)
N2A C6A C5A 111.3(5)
N2A C6A H6A1 109.4
C5A C6A H6A1 109.4
N2A C6A H6A2 109.4
C5A C6A H6A2 109.4
H6A1 C6A H6A2 108.0
N2A C7A C8A 110.3(5)
N2A C7A H7A1 109.6
C8A C7A H7A1 109.6
N2A C7A H7A2 109.6
C8A C7A H7A2 109.6
H7A1 C7A H7A2 108.1
N3A C8A C9A 122.0(6)
N3A C8A C7A 115.5(6)
C9A C8A C7A 122.5(6)
C10A C9A C8A 119.3(7)
C10A C9A H9A 120.4
C8A C9A H9A 120.4
C9A C10A C11A 119.4(7)
C9A C10A H10A 120.3
C11A C10A H10A 120.3
C12A C11A C10A 118.5(7)
C12A C11A H11A 120.8
C10A C11A H11A 120.8
N3A C12A C11A 121.9(7)
N3A C12A H12A 119.1
C11A C12A H12A 119.1
N2A C13A C14A 113.0(5)
N2A C13A H13A 109.0
C14A C13A H13A 109.0
N2A C13A H13B 109.0
C14A C13A H13B 109.0
H13A C13A H13B 107.8
N4A C14A C15A 121.2(7)
N4A C14A C13A 117.7(6)
C15A C14A C13A 120.9(6)
C16A C15A C14A 119.5(7)
C16A C15A H15A 120.3
C14A C15A H15A 120.3
C17A C16A C15A 118.9(8)
C17A C16A H16A 120.5
C15A C16A H16A 120.5
C16A C17A C18A 118.7(7)
C16A C17A H17A 120.6
C18A C17A H17A 120.6
N4A C18A C17A 122.1(7)
N4A C18A H18A 119.0
C17A C18A H18A 119.0
C19A O1A Fe1 126.2(4)
O1A C19A C28A 122.5(7)
O1A C19A C20A 119.8(6)
C28A C19A C20A 117.7(6)
C21A C20A C19A 120.9(7)
C21A C20A H20A 119.5
C19A C20A H20A 119.5
C20A C21A C22A 120.9(7)
C20A C21A H21A 119.6
C22A C21A H21A 119.6
C21A C22A C27A 121.1(7)
C21A C22A C23A 121.9(7)
C27A C22A C23A 117.0(7)
C24A C23A C22A 121.0(8)
C24A C23A H23A 119.5
C22A C23A H23A 119.5
C23A C24A C25A 120.2(7)
C23A C24A H24A 119.9
C25A C24A H24A 119.9
C26A C25A C24A 120.4(7)
C26A C25A H25A 119.8
C24A C25A H25A 119.8
C25A C26A C27A 119.8(8)
C25A C26A H26A 120.1
C27A C26A H26A 120.1
C26A C27A C22A 121.6(7)
C26A C27A C28A 121.1(7)
C22A C27A C28A 117.3(7)
C19A C28A C27A 122.1(7)
C19A C28A H28A 119.0
C27A C28A H28A 119.0
C29A O2A Fe1 143.3(5)
O2A C29A H29A 109.5
O2A C29A H29B 109.5
H29A C29A H29B 109.5
O2A C29A H29C 109.5
H29A C29A H29C 109.5
H29B C29A H29C 109.5
C1A N1A C5A 119.4(6)
C1A N1A Fe1 124.6(4)
C5A N1A Fe1 116.0(4)
C13A N2A C6A 113.2(6)
C13A N2A C7A 110.4(5)
C6A N2A C7A 111.6(5)
C13A N2A Fe1 112.2(4)
C6A N2A Fe1 104.9(4)
C7A N2A Fe1 104.1(4)
C8A N3A C12A 119.0(6)
C8A N3A Fe1 115.3(4)
C12A N3A Fe1 125.1(5)
C14A N4A C18A 119.5(6)
C14A N4A Fe1 116.9(5)
C18A N4A Fe1 122.4(5)
O2B Fe2 O1B 104.35(19)
O2B Fe2 N1B 91.1(2)
O1B Fe2 N1B 102.8(2)
O2B Fe2 N3B 92.8(2)
O1B Fe2 N3B 103.0(2)
N1B Fe2 N3B 152.0(2)
O2B Fe2 N4B 166.92(19)
O1B Fe2 N4B 87.19(18)
N1B Fe2 N4B 92.3(2)
N3B Fe2 N4B 78.33(19)
O2B Fe2 N2B 91.2(2)
O1B Fe2 N2B 164.5(2)
N1B Fe2 N2B 75.6(2)
N3B Fe2 N2B 76.7(2)
N4B Fe2 N2B 77.49(19)
N1B C1B C2B 121.7(6)
N1B C1B H1B 119.1
C2B C1B H1B 119.1
C3B C2B C1B 118.3(6)
C3B C2B H2B 120.8
C1B C2B H2B 120.8
C2B C3B C4B 119.9(7)
C2B C3B H3B 120.0
C4B C3B H3B 120.0
C3B C4B C5B 118.7(7)
C3B C4B H4B 120.7
C5B C4B H4B 120.7
N1B C5B C4B 121.6(6)
N1B C5B C6B 116.5(6)
C4B C5B C6B 121.8(6)
N2B C6B C5B 110.0(5)
N2B C6B H6B1 109.7
C5B C6B H6B1 109.7
N2B C6B H6B2 109.7
C5B C6B H6B2 109.7
H6B1 C6B H6B2 108.2
N2B C7B C8B 110.5(5)
N2B C7B H7B1 109.5
C8B C7B H7B1 109.5
N2B C7B H7B2 109.5
C8B C7B H7B2 109.5
H7B1 C7B H7B2 108.1
N3B C8B C9B 121.3(7)
N3B C8B C7B 115.8(5)
C9B C8B C7B 122.8(6)
C10B C9B C8B 119.1(7)
C10B C9B H9B 120.5
C8B C9B H9B 120.5
C9B C10B C11B 118.8(7)
C9B C10B H10B 120.6
C11B C10B H10B 120.6
C12B C11B C10B 119.4(7)
C12B C11B H11B 120.3
C10B C11B H11B 120.3
N3B C12B C11B 121.3(7)
N3B C12B H12B 119.3
C11B C12B H12B 119.3
N2B C13B C14B 113.2(5)
N2B C13B H13C 108.9
C14B C13B H13C 108.9
N2B C13B H13D 108.9
C14B C13B H13D 108.9
H13C C13B H13D 107.8
N4B C14B C15B 122.0(6)
N4B C14B C13B 116.7(6)
C15B C14B C13B 121.3(6)
C16B C15B C14B 118.7(7)
C16B C15B H15B 120.6
C14B C15B H15B 120.6
C15B C16B C17B 120.5(7)
C15B C16B H16B 119.7
C17B C16B H16B 119.7
C18B C17B C16B 118.0(7)
C18B C17B H17B 121.0
C16B C17B H17B 121.0
N4B C18B C17B 122.6(6)
N4B C18B H18B 118.7
C17B C18B H18B 118.7
C19B O1B Fe2 121.9(3)
O1B C19B C28B 120.7(12)
O1B C19B C20B 121.2(12)
C28B C19B C20B 118.2(13)
C21B C20B C19B 120.6(15)
C21B C20B H20B 119.7
C19B C20B H20B 119.7
C20B C21B C22B 122.6(16)
C20B C21B H21B 118.7
C22B C21B H21B 118.7
C21B C22B C27B 118.5(13)
C21B C22B C23B 122.6(17)
C27B C22B C23B 118.9(16)
C24B C23B C22B 117.2(18)
C24B C23B H23B 121.4
C22B C23B H23B 121.4
C23B C24B C25B 125.3(17)
C23B C24B H24B 117.4
C25B C24B H24B 117.4
C26B C25B C24B 115.8(18)
C26B C25B H25B 122.1
C24B C25B H25B 122.1
C27B C26B C25B 123.6(19)
C27B C26B H26B 118.2
C25B C26B H26B 118.2
C26B C27B C22B 119.3(15)
C26B C27B C28B 122.2(16)
C22B C27B C28B 118.5(14)
C19B C28B C27B 121.6(15)
C19B C28B H28B 119.2
C27B C28B H28B 119.2
C28' C19' C20' 118.0(10)
C21' C20' C19' 122.9(13)
C21' C20' H20' 118.6
C19' C20' H20' 118.6
C20' C21' C22' 119.4(13)
C20' C21' H21' 120.3
C22' C21' H21' 120.3
C21' C22' C23' 119.6(14)
C21' C22' C27' 119.7(11)
C23' C22' C27' 120.7(13)
C24' C23' C22' 120.4(15)
C24' C23' H23' 119.8
C22' C23' H23' 119.8
C23' C24' C25' 120.1(14)
C23' C24' H24' 119.9
C25' C24' H24' 119.9
C26' C25' C24' 118.7(15)
C26' C25' H25' 120.7
C24' C25' H25' 120.7
C25' C26' C27' 123.8(16)
C25' C26' H26' 118.1
C27' C26' H26' 118.1
C26' C27' C22' 116.3(11)
C26' C27' C28' 123.6(13)
C22' C27' C28' 120.1(11)
C19' C28' C27' 119.9(12)
C19' C28' H28' 120.0
C27' C28' H28' 120.0
C29B O2B Fe2 133.5(5)
O2B C29B H29D 109.5
O2B C29B H29E 109.5
H29D C29B H29E 109.5
O2B C29B H29F 109.5
H29D C29B H29F 109.5
H29E C29B H29F 109.5
C5B N1B C1B 119.7(6)
C5B N1B Fe2 115.0(4)
C1B N1B Fe2 124.4(4)
C7B N2B C13B 112.4(5)
C7B N2B C6B 111.2(5)
C13B N2B C6B 109.9(5)
C7B N2B Fe2 106.4(4)
C13B N2B Fe2 111.2(4)
C6B N2B Fe2 105.5(3)
C12B N3B C8B 120.0(6)
C12B N3B Fe2 124.6(4)
C8B N3B Fe2 115.2(4)
C14B N4B C18B 118.1(5)
C14B N4B Fe2 115.7(4)
C18B N4B Fe2 124.0(4)
O6A Cl1 O4A 112.6(6)
O6A Cl1 O3A 111.7(6)
O4A Cl1 O3A 110.1(6)
O6A Cl1 O5A 106.9(6)
O4A Cl1 O5A 107.3(6)
O3A Cl1 O5A 107.8(6)
O3C Cl1C O5C 125.6(19)
O3C Cl1C O4C 114.9(18)
O5C Cl1C O4C 113.0(18)
O3C Cl1C O6C 99.5(19)
O5C Cl1C O6C 102.1(16)
O4C Cl1C O6C 93.2(16)
O3B Cl2 O6B 110.5(14)
O3B Cl2 O5B 107.8(14)
O6B Cl2 O5B 121.7(14)
O3B Cl2 O4B 109.1(12)
O6B Cl2 O4B 106.2(14)
O5B Cl2 O4B 100.6(13)
O3D Cl2D O6D 106.9(18)
O3D Cl2D O4D 111(2)
O6D Cl2D O4D 104.6(18)
O3D Cl2D O5D 109.0(17)
O6D Cl2D O5D 122.6(18)
O4D Cl2D O5D 102.6(18)

loop_
_geom_bond_atom_site_label_1
_geom_bond_atom_site_label_2
_geom_bond_distance
Fe1 O2A 1.833(5)
Fe1 O1A 1.896(4)
Fe1 N1A 2.143(5)
Fe1 N3A 2.148(6)
Fe1 N4A 2.195(6)
Fe1 N2A 2.251(4)
C1A N1A 1.346(8)
C1A C2A 1.368(11)
C1A H1A 0.9500
C2A C3A 1.401(12)
C2A H2A 0.9500
C3A C4A 1.389(11)
C3A H3A 0.9500
C4A C5A 1.384(9)
C4A H4A 0.9500
C5A N1A 1.351(8)
C5A C6A 1.503(8)
C6A N2A 1.481(8)
C6A H6A1 0.9900
C6A H6A2 0.9900
C7A N2A 1.485(8)
C7A C8A 1.506(9)
C7A H7A1 0.9900
C7A H7A2 0.9900
C8A N3A 1.349(8)
C8A C9A 1.381(10)
C9A C10A 1.376(12)
C9A H9A 0.9500
C10A C11A 1.401(13)
C10A H10A 0.9500
C11A C12A 1.384(11)
C11A H11A 0.9500
C12A N3A 1.353(8)
C12A H12A 0.9500
C13A N2A 1.475(10)
C13A C14A 1.510(10)
C13A H13A 0.9900
C13A H13B 0.9900
C14A N4A 1.326(9)
C14A C15A 1.396(11)
C15A C16A 1.380(13)
C15A H15A 0.9500
C16A C17A 1.370(13)
C16A H16A 0.9500
C17A C18A 1.396(11)
C17A H17A 0.9500
C18A N4A 1.334(9)
C18A H18A 0.9500
O1A C19A 1.340(8)
C19A C28A 1.363(10)
C19A C20A 1.448(11)
C20A C21A 1.363(11)
C20A H20A 0.9500
C21A C22A 1.379(10)
C21A H21A 0.9500
C22A C27A 1.406(10)
C22A C23A 1.446(10)
C23A C24A 1.352(12)
C23A H23A 0.9500
C24A C25A 1.422(12)
C24A H24A 0.9500
C25A C26A 1.371(11)
C25A H25A 0.9500
C26A C27A 1.396(10)
C26A H26A 0.9500
C27A C28A 1.444(10)
C28A H28A 0.9500
O2A C29A 1.396(9)
C29A H29A 0.9800
C29A H29B 0.9800
C29A H29C 0.9800
Fe2 O2B 1.838(5)
Fe2 O1B 1.905(4)
Fe2 N1B 2.155(5)
Fe2 N3B 2.176(5)
Fe2 N4B 2.205(5)
Fe2 N2B 2.220(5)
C1B N1B 1.342(8)
C1B C2B 1.398(9)
C1B H1B 0.9500
C2B C3B 1.375(12)
C2B H2B 0.9500
C3B C4B 1.387(11)
C3B H3B 0.9500
C4B C5B 1.389(10)
C4B H4B 0.9500
C5B N1B 1.337(8)
C5B C6B 1.503(9)
C6B N2B 1.489(8)
C6B H6B1 0.9900
C6B H6B2 0.9900
C7B N2B 1.479(8)
C7B C8B 1.517(10)
C7B H7B1 0.9900
C7B H7B2 0.9900
C8B N3B 1.342(8)
C8B C9B 1.382(10)
C9B C10B 1.382(12)
C9B H9B 0.9500
C10B C11B 1.383(12)
C10B H10B 0.9500
C11B C12B 1.379(10)
C11B H11B 0.9500
C12B N3B 1.332(9)
C12B H12B 0.9500
C13B N2B 1.483(9)
C13B C14B 1.511(10)
C13B H13C 0.9900
C13B H13D 0.9900
C14B N4B 1.341(8)
C14B C15B 1.388(10)
C15B C16B 1.349(11)
C15B H15B 0.9500
C16B C17B 1.381(11)
C16B H16B 0.9500
C17B C18B 1.372(10)
C17B H17B 0.9500
C18B N4B 1.346(8)
C18B H18B 0.9500
O1B C19B 1.351(13)
C19B C28B 1.377(16)
C19B C20B 1.426(17)
C20B C21B 1.372(18)
C20B H20B 0.9500
C21B C22B 1.378(19)
C21B H21B 0.9500
C22B C27B 1.430(19)
C22B C23B 1.436(18)
C23B C24B 1.35(2)
C23B H23B 0.9500
C24B C25B 1.41(2)
C24B H24B 0.9500
C25B C26B 1.37(2)
C25B H25B 0.9500
C26B C27B 1.368(19)
C26B H26B 0.9500
C27B C28B 1.436(17)
C28B H28B 0.9500
C19' C28' 1.384(14)
C19' C20' 1.424(15)
C20' C21' 1.379(15)
C20' H20' 0.9500
C21' C22' 1.386(17)
C21' H21' 0.9500
C22' C23' 1.412(15)
C22' C27' 1.417(17)
C23' C24' 1.325(19)
C23' H23' 0.9500
C24' C25' 1.42(2)
C24' H24' 0.9500
C25' C26' 1.362(18)
C25' H25' 0.9500
C26' C27' 1.365(16)
C26' H26' 0.9500
C27' C28' 1.430(14)
C28' H28' 0.9500
O2B C29B 1.393(8)
C29B H29D 0.9800
C29B H29E 0.9800
C29B H29F 0.9800
Cl1 O6A 1.404(8)
Cl1 O4A 1.406(8)
Cl1 O3A 1.412(8)
Cl1 O5A 1.448(9)
Cl1C O3C 1.326(18)
Cl1C O5C 1.417(17)
Cl1C O4C 1.463(18)
Cl1C O6C 1.47(2)
Cl2 O3B 1.387(14)
Cl2 O6B 1.423(18)
Cl2 O5B 1.432(14)
Cl2 O4B 1.454(15)
Cl2D O3D 1.378(17)
Cl2D O6D 1.42(2)
Cl2D O4D 1.431(18)
Cl2D O5D 1.435(18)

loop_
_geom_torsion_atom_site_label_1
_geom_torsion_atom_site_label_2
_geom_torsion_atom_site_label_3
_geom_torsion_atom_site_label_4
_geom_torsion
N1A C1A C2A C3A -0.7(10)
C1A C2A C3A C4A 0.3(11)
C2A C3A C4A C5A 0.6(12)
C3A C4A C5A N1A -1.2(11)
C3A C4A C5A C6A 173.4(7)
N1A C5A C6A N2A -33.5(9)
C4A C5A C6A N2A 151.5(7)
N2A C7A C8A N3A 26.3(8)
N2A C7A C8A C9A -155.2(7)
N3A C8A C9A C10A 0.8(12)
C7A C8A C9A C10A -177.6(7)
C8A C9A C10A C11A -2.2(12)
C9A C10A C11A C12A 1.2(12)
C10A C11A C12A N3A 1.3(11)
N2A C13A C14A N4A 22.5(9)
N2A C13A C14A C15A -160.7(7)
N4A C14A C15A C16A -0.2(13)
C13A C14A C15A C16A -176.9(8)
C14A C15A C16A C17A 1.2(15)
C15A C16A C17A C18A -0.3(14)
C16A C17A C18A N4A -1.7(13)
O2A Fe1 O1A C19A 11.3(6)
N1A Fe1 O1A C19A 106.4(6)
N3A Fe1 O1A C19A -85.9(6)
N4A Fe1 O1A C19A -170.5(6)
N2A Fe1 O1A C19A -174.2(7)
Fe1 O1A C19A C28A -117.4(6)
Fe1 O1A C19A C20A 61.4(8)
O1A C19A C20A C21A -177.7(7)
C28A C19A C20A C21A 1.2(11)
C19A C20A C21A C22A 1.3(12)
C20A C21A C22A C27A -3.5(12)
C20A C21A C22A C23A 177.6(8)
C21A C22A C23A C24A -179.5(7)
C27A C22A C23A C24A 1.6(11)
C22A C23A C24A C25A -1.5(12)
C23A C24A C25A C26A 1.0(13)
C24A C25A C26A C27A -0.6(12)
C25A C26A C27A C22A 0.7(11)
C25A C26A C27A C28A 177.4(7)
C21A C22A C27A C26A 179.9(7)
C23A C22A C27A C26A -1.2(10)
C21A C22A C27A C28A 3.0(10)
C23A C22A C27A C28A -178.0(7)
O1A C19A C28A C27A 177.2(6)
C20A C19A C28A C27A -1.6(10)
C26A C27A C28A C19A -177.3(7)
C22A C27A C28A C19A -0.4(10)
O1A Fe1 O2A C29A -78.3(8)
N1A Fe1 O2A C29A 179.8(8)
N3A Fe1 O2A C29A 28.2(8)
N4A Fe1 O2A C29A 109.4(12)
N2A Fe1 O2A C29A 103.0(8)
C2A C1A N1A C5A 0.1(10)
C2A C1A N1A Fe1 -178.8(5)
C4A C5A N1A C1A 0.8(10)
C6A C5A N1A C1A -174.2(6)
C4A C5A N1A Fe1 179.9(6)
C6A C5A N1A Fe1 4.9(8)
C14A C13A N2A C6A 101.9(6)
C14A C13A N2A C7A -132.2(6)
C14A C13A N2A Fe1 -16.5(7)
C5A C6A N2A C13A -80.4(7)
C5A C6A N2A C7A 154.2(6)
C5A C6A N2A Fe1 42.1(7)
C8A C7A N2A C13A 75.7(6)
C8A C7A N2A C6A -157.4(5)
C8A C7A N2A Fe1 -44.9(6)
C9A C8A N3A C12A 1.8(10)
C7A C8A N3A C12A -179.8(6)
C9A C8A N3A Fe1 -169.7(6)
C7A C8A N3A Fe1 8.8(8)
C11A C12A N3A C8A -2.8(10)
C11A C12A N3A Fe1 167.7(5)
C15A C14A N4A C18A -1.7(11)
C13A C14A N4A C18A 175.0(7)
C15A C14A N4A Fe1 166.3(6)
C13A C14A N4A Fe1 -16.9(8)
C17A C18A N4A C14A 2.7(11)
C17A C18A N4A Fe1 -164.6(6)
N1B C1B C2B C3B 0.0(11)
C1B C2B C3B C4B 0.4(11)
C2B C3B C4B C5B 0.0(12)
C3B C4B C5B N1B -0.7(11)
C3B C4B C5B C6B 175.9(7)
N1B C5B C6B N2B -26.0(8)
C4B C5B C6B N2B 157.2(6)
N2B C7B C8B N3B 32.8(8)
N2B C7B C8B C9B -150.0(7)
N3B C8B C9B C10B -0.2(12)
C7B C8B C9B C10B -177.3(7)
C8B C9B C10B C11B -1.4(12)
C9B C10B C11B C12B 1.4(12)
C10B C11B C12B N3B 0.2(11)
N2B C13B C14B N4B -27.4(8)
N2B C13B C14B C15B 154.9(6)
N4B C14B C15B C16B 0.4(10)
C13B C14B C15B C16B 178.1(6)
C14B C15B C16B C17B -0.3(11)
C15B C16B C17B C18B 0.9(10)
C16B C17B C18B N4B -1.7(10)
Fe2 O1B C19B C28B 105.1(6)
Fe2 O1B C19B C20B -75.1(6)
O1B C19B C20B C21B -179.9(2)
C28B C19B C20B C21B -0.1(3)
C19B C20B C21B C22B -0.3(5)
C20B C21B C22B C27B 0.4(6)
C20B C21B C22B C23B -179.8(4)
C21B C22B C23B C24B 180.0(4)
C27B C22B C23B C24B -0.1(6)
C22B C23B C24B C25B 0.3(7)
C23B C24B C25B C26B -0.2(7)
C24B C25B C26B C27B 0.1(6)
C25B C26B C27B C22B 0.0(7)
C25B C26B C27B C28B -180.0(4)
C21B C22B C27B C26B 179.9(4)
C23B C22B C27B C26B 0.0(6)
C21B C22B C27B C28B -0.1(6)
C23B C22B C27B C28B 180.0(4)
O1B C19B C28B C27B -179.9(3)
C20B C19B C28B C27B 0.3(4)
C26B C27B C28B C19B 179.8(4)
C22B C27B C28B C19B -0.2(6)
C28' C19' C20' C21' -0.2(3)
C19' C20' C21' C22' -0.2(4)
C20' C21' C22' C23' -179.8(3)
C20' C21' C22' C27' 0.2(6)
C21' C22' C23' C24' 180.0(4)
C27' C22' C23' C24' 0.0(6)
C22' C23' C24' C25' 0.1(6)
C23' C24' C25' C26' -0.2(6)
C24' C25' C26' C27' 0.1(6)
C25' C26' C27' C22' 0.0(6)
C25' C26' C27' C28' 179.7(4)
C21' C22' C27' C26' 179.9(4)
C23' C22' C27' C26' -0.1(6)
C21' C22' C27' C28' 0.2(6)
C23' C22' C27' C28' -179.8(4)
C20' C19' C28' C27' 0.6(4)
C26' C27' C28' C19' 179.7(4)
C22' C27' C28' C19' -0.6(6)
O1B Fe2 O2B C29B -57.9(6)
N1B Fe2 O2B C29B -161.4(6)
N3B Fe2 O2B C29B 46.3(6)
N4B Fe2 O2B C29B 93.4(11)
N2B Fe2 O2B C29B 123.0(6)
C4B C5B N1B C1B 1.1(10)
C6B C5B N1B C1B -175.7(6)
C4B C5B N1B Fe2 170.8(5)
C6B C5B N1B Fe2 -6.0(7)
C2B C1B N1B C5B -0.7(10)
C2B C1B N1B Fe2 -169.4(5)
C8B C7B N2B C13B 79.9(6)
C8B C7B N2B C6B -156.4(5)
C8B C7B N2B Fe2 -42.0(6)
C14B C13B N2B C7B -95.8(6)
C14B C13B N2B C6B 139.8(5)
C14B C13B N2B Fe2 23.3(6)
C5B C6B N2B C7B 157.5(5)
C5B C6B N2B C13B -77.4(6)
C5B C6B N2B Fe2 42.5(6)
C11B C12B N3B C8B -1.9(10)
C11B C12B N3B Fe2 -177.4(5)
C9B C8B N3B C12B 1.9(10)
C7B C8B N3B C12B 179.2(6)
C9B C8B N3B Fe2 177.8(6)
C7B C8B N3B Fe2 -4.9(7)
C15B C14B N4B C18B -1.2(9)
C13B C14B N4B C18B -178.9(5)
C15B C14B N4B Fe2 -165.2(5)
C13B C14B N4B Fe2 17.0(7)
C17B C18B N4B C14B 1.9(9)
C17B C18B N4B Fe2 164.5(5)
